data_2019928
loop_
_publ_author_name
'Yang, Xiu-Hong'
'Yang, Ming-Xing'
'Chen, Li-Juan'
'Guo, Jing'
'Lin, Shen'

_publ_section_title
;
 A novel two-dimensional cadmium(II) complex:
 poly[diaquatris(\m~4~-cyclohexane-1,4-dicarboxylato)bis[2-(pyridin-4-yl)-1<i>H</i>-benzimidazole]tricadmium(II)
;
_journal_coeditor_code LY3010
_journal_issue 5
_journal_name_full 'Acta Crystallographica Section C'
_journal_page_first
;
;
_journal_paper_doi 10.1107/S2053229615005823
_journal_volume 71
_journal_year 2015
_chemical_formula_iupac '[Cd3 (C8 H10 O4)3 (C12 H9 N3)2 (H2 O)2]'
_chemical_formula_moiety 'C48 H48 Cd3 N6 O14'
_chemical_formula_sum 'C48 H52 Cd3 N6 O14'
_chemical_formula_weight 1274.19
_chemical_name_systematic
Poly[diaquatris(\m~3~-cyclohexane-1,4-dicarboxylato)bis[2-(pyridin-4-yl)benzimidazole]tricadmium(II)
_space_group_IT_number 13
_symmetry_cell_setting monoclinic
_symmetry_space_group_name_Hall '-P 2yc'
_symmetry_space_group_name_H-M 'P 1 2/c 1'
_atom_sites_solution_hydrogens geom
_atom_sites_solution_primary direct
_atom_sites_solution_secondary difmap
_audit_creation_method SHELXL97
_cell_angle_alpha 90.00
_cell_angle_beta 101.480(10)
_cell_angle_gamma 90.00
_cell_formula_units_Z 2
_cell_length_a 10.366(3)
_cell_length_b 8.774(3)
_cell_length_c 27.071(7)
_cell_measurement_temperature 293(2)
_cell_measurement_theta_max 27.52
_cell_measurement_theta_min 2.00
_cell_volume 2412.9(13)
_computing_cell_refinement
;
CrystalClear (Rigaku, 2007)
;
_computing_data_collection
;
CrystalClear (Rigaku, 2007)
;
_computing_data_reduction
;
CrystalClear (Rigaku, 2007)
;
_computing_molecular_graphics
;
DIAMOND (Brandenburg, 1999)
;
_computing_publication_material
;
SHELXL97 (Sheldrick, 2008)
;
_computing_structure_refinement
;
SHELXL97 (Sheldrick, 2008)
;
_computing_structure_solution
;
SHELXS97 (Sheldrick, 2008)
;
_diffrn_ambient_temperature 293(2)
_diffrn_detector_area_resol_mean 13.6612
_diffrn_measured_fraction_theta_full 0.988
_diffrn_measured_fraction_theta_max 0.988
_diffrn_measurement_device_type 'Rigaku Mercury CCD area-detector'
_diffrn_measurement_method 'CCD Profile fitting'
_diffrn_radiation_monochromator graphite
_diffrn_radiation_source 'fine-focus sealed tube'
_diffrn_radiation_type MoK\a
_diffrn_radiation_wavelength 0.71073
_diffrn_reflns_av_R_equivalents 0.0410
_diffrn_reflns_av_sigmaI/netI 0.0394
_diffrn_reflns_limit_h_max 12
_diffrn_reflns_limit_h_min -13
_diffrn_reflns_limit_k_max 11
_diffrn_reflns_limit_k_min -11
_diffrn_reflns_limit_l_max 35
_diffrn_reflns_limit_l_min -33
_diffrn_reflns_number 18383
_diffrn_reflns_theta_full 27.52
_diffrn_reflns_theta_max 27.52
_diffrn_reflns_theta_min 2.76
_exptl_absorpt_coefficient_mu 1.384
_exptl_absorpt_correction_T_max 1.000
_exptl_absorpt_correction_T_min 0.569
_exptl_absorpt_correction_type multi-scan
_exptl_absorpt_process_details
;
(CrystalClear; Rigaku, 2007)
;
_exptl_crystal_colour colourless
_exptl_crystal_density_diffrn 1.754
_exptl_crystal_density_method 'not measured'
_exptl_crystal_description prism
_exptl_crystal_F_000 1276
_exptl_crystal_size_max 0.30
_exptl_crystal_size_mid 0.20
_exptl_crystal_size_min 0.15
_refine_diff_density_max 1.630
_refine_diff_density_min -0.987
_refine_ls_extinction_coef 0.0027(4)
_refine_ls_extinction_expression Fc^*^=kFc[1+0.001xFc^2^\l^3^/sin(2\q)]^-1/4^
_refine_ls_extinction_method
;
SHELXL (Sheldrick, 2008)
;
_refine_ls_goodness_of_fit_ref 1.094
_refine_ls_hydrogen_treatment mixed
_refine_ls_matrix_type full
_refine_ls_number_parameters 327
_refine_ls_number_reflns 5500
_refine_ls_number_restraints 9
_refine_ls_restrained_S_all 1.149
_refine_ls_R_factor_all 0.0440
_refine_ls_R_factor_gt 0.0384
_refine_ls_shift/su_max 0.001
_refine_ls_shift/su_mean 0.000
_refine_ls_structure_factor_coef Fsqd
_refine_ls_weighting_details 'calc w = 1/[\s^2^(Fo^2^)+(0.0523P)^2^+0.5390P] where P=(Fo^2^+2Fc^2^)/3'
_refine_ls_weighting_scheme calc
_refine_ls_wR_factor_gt 0.1036
_refine_ls_wR_factor_ref 0.1094
_reflns_number_gt 4825
_reflns_number_total 5500
_reflns_threshold_expression I>2\s(I)
_cod_data_source_file ly3010sup1.cif
_cod_data_source_block I
_cod_original_cell_volume 2412.9(12)
_cod_original_sg_symbol_H-M 'P 2/c'
_cod_database_code 2019928
_cod_database_fobs_code 2019928

loop_
_symmetry_equiv_pos_as_xyz
'x, y, z'
'-x, y, -z+1/2'
'-x, -y, -z'
'x, -y, z-1/2'

loop_
_atom_site_type_symbol
_atom_site_label
_atom_site_fract_x
_atom_site_fract_y
_atom_site_fract_z
_atom_site_U_iso_or_equiv
_atom_site_adp_type
_atom_site_calc_flag
_atom_site_refinement_flags
_atom_site_occupancy
_atom_site_symmetry_multiplicity
Cd Cd1 0.13470(2) -0.64177(2) -0.120948(8) 0.03391(11) Uani d . 1 1
Cd Cd2 0.0000 -0.63992(3) -0.2500 0.03055(12) Uani d S 1 2
O O1 -0.0825(3) -0.7998(4) -0.20075(13) 0.0793(9) Uani d U 1 1
O O2 0.0280(3) -0.8637(3) -0.12597(11) 0.0547(7) Uani d . 1 1
O O3 -0.0232(3) -1.4593(3) -0.19379(11) 0.0669(8) Uani d . 1 1
O O4 -0.0374(3) -1.4894(3) -0.11496(10) 0.0548(6) Uani d . 1 1
O O5 0.2014(2) -0.6516(3) -0.19613(9) 0.0451(6) Uani d . 1 1
O O6 0.3426(2) -0.7911(3) -0.14465(9) 0.0518(6) Uani d . 1 1
O O7 0.1793(3) -0.7005(3) -0.03492(9) 0.0539(6) Uani d D 1 1
H H2 0.2403 -0.7263 -0.0113 0.14(3) Uiso d RD 1 1
N N1 0.2861(3) -0.4416(3) -0.10222(10) 0.0416(6) Uani d . 1 1
N N2 0.6552(3) -0.0846(3) -0.01933(9) 0.0385(6) Uani d . 1 1
N N3 0.5460(3) 0.0642(3) -0.08077(10) 0.0397(6) Uani d . 1 1
H H3A 0.4870 0.0927 -0.1061 0.048 Uiso calc R 1 1
C C1 0.3996(4) -0.4602(4) -0.07008(14) 0.0536(9) Uani d . 1 1
H H1A 0.4206 -0.5572 -0.0571 0.064 Uiso calc R 1 1
C C2 0.4881(4) -0.3445(4) -0.05478(15) 0.0531(10) Uani d . 1 1
H H2B 0.5660 -0.3638 -0.0319 0.064 Uiso calc R 1 1
C C3 0.4601(3) -0.1983(4) -0.07386(11) 0.0359(6) Uani d . 1 1
C C4 0.3441(4) -0.1799(4) -0.10875(14) 0.0487(8) Uani d . 1 1
H H4A 0.3219 -0.0850 -0.1233 0.058 Uiso calc R 1 1
C C5 0.2612(4) -0.3032(4) -0.12193(14) 0.0515(9) Uani d . 1 1
H H5A 0.1842 -0.2886 -0.1458 0.062 Uiso calc R 1 1
C C6 0.5528(3) -0.0740(3) -0.05707(11) 0.0355(6) Uani d . 1 1
C C7 0.7182(3) 0.0558(4) -0.01779(11) 0.0374(6) Uani d . 1 1
C C8 0.8309(4) 0.1081(4) 0.01465(12) 0.0462(8) Uani d . 1 1
H H8A 0.8763 0.0470 0.0404 0.055 Uiso calc R 1 1
C C9 0.8729(4) 0.2547(4) 0.00711(14) 0.0537(9) Uani d . 1 1
H H9A 0.9467 0.2932 0.0287 0.064 Uiso calc R 1 1
C C10 0.8070(4) 0.3458(4) -0.03219(15) 0.0566(10) Uani d . 1 1
H H10A 0.8392 0.4428 -0.0366 0.068 Uiso calc R 1 1
C C11 0.6947(4) 0.2953(4) -0.06482(14) 0.0522(8) Uani d . 1 1
H H11A 0.6506 0.3560 -0.0910 0.063 Uiso calc R 1 1
C C12 0.6514(3) 0.1492(3) -0.05641(12) 0.0380(7) Uani d . 1 1
C C13 -0.1496(3) -1.0227(3) -0.16560(12) 0.0372(7) Uani d . 1 1
H H13A -0.2398 -0.9834 -0.1703 0.045 Uiso calc R 1 1
C C14 -0.1261(3) -1.1182(3) -0.11790(12) 0.0385(7) Uani d . 1 1
H H14A -0.1354 -1.0553 -0.0898 0.046 Uiso d R 1 1
H H14B -0.0376 -1.1567 -0.1118 0.046 Uiso d R 1 1
C C15 -0.2225(3) -1.2510(4) -0.12229(13) 0.0443(7) Uani d . 1 1
H H15A -0.3105 -1.2120 -0.1260 0.053 Uiso d R 1 1
H H15B -0.2039 -1.3101 -0.0919 0.053 Uiso d R 1 1
C C16 -0.2128(3) -1.3525(3) -0.16716(13) 0.0400(7) Uani d . 1 1
H H16A -0.2842 -1.4274 -0.1705 0.048 Uiso calc R 1 1
C C17 -0.2353(4) -1.2593(4) -0.21560(14) 0.0561(10) Uani d . 1 1
H H17A -0.3246 -1.2236 -0.2233 0.067 Uiso d R 1 1
H H17B -0.2217 -1.3233 -0.2429 0.067 Uiso d R 1 1
C C18 -0.1429(4) -1.1228(4) -0.21160(13) 0.0473(8) Uani d . 1 1
H H18A -0.0542 -1.1589 -0.2085 0.057 Uiso d R 1 1
H H18B -0.1640 -1.0624 -0.2417 0.057 Uiso d R 1 1
C C19 -0.0595(3) -0.8861(4) -0.16403(14) 0.0440(8) Uani d . 1 1
C C20 -0.0837(3) -1.4405(3) -0.15805(13) 0.0413(7) Uani d . 1 1
C C21 0.3046(3) -0.7338(4) -0.18682(12) 0.0393(7) Uani d . 1 1
C C22 0.3805(3) -0.7461(4) -0.22900(12) 0.0426(7) Uani d . 1 1
H H22A 0.3158 -0.7480 -0.2608 0.051 Uiso calc R 1 1
C C23 0.4634(4) -0.8859(4) -0.22785(16) 0.0518(9) Uani d . 1 1
H H23B 0.5292 -0.8853 -0.1974 0.062 Uiso d R 1 1
H H23A 0.4088 -0.9746 -0.2286 0.078 Uiso d R 1 1
C C24 0.4610(4) -0.6021(4) -0.22902(17) 0.0581(10) Uani d . 1 1
H H24C 0.5196 -0.5936 -0.1969 0.070 Uiso d R 1 1
H H24B 0.4033 -0.5154 -0.2340 0.087 Uiso d R 1 1
H H1 0.107(5) -0.752(10) -0.040(3) 0.30(6) Uiso d D 1 1

loop_
_atom_site_aniso_label
_atom_site_aniso_U_11
_atom_site_aniso_U_22
_atom_site_aniso_U_33
_atom_site_aniso_U_12
_atom_site_aniso_U_13
_atom_site_aniso_U_23
Cd1 0.03658(17) 0.03115(16) 0.03223(16) -0.00112(8) 0.00261(11) 0.00013(7)
Cd2 0.0334(2) 0.02769(18) 0.02850(18) 0.000 0.00107(13) 0.000
O1 0.0741(16) 0.0734(15) 0.0846(16) -0.0193(13) 0.0015(13) 0.0403(13)
O2 0.0577(16) 0.0423(14) 0.0586(15) -0.0175(11) -0.0020(13) 0.0041(11)
O3 0.079(2) 0.0548(16) 0.0767(18) 0.0056(14) 0.0395(16) -0.0204(14)
O4 0.0506(14) 0.0497(14) 0.0618(16) 0.0121(12) 0.0055(12) 0.0045(12)
O5 0.0307(12) 0.0641(16) 0.0384(12) 0.0088(10) 0.0019(9) -0.0062(10)
O6 0.0474(14) 0.0568(15) 0.0515(14) 0.0082(11) 0.0107(11) 0.0115(12)
O7 0.0687(17) 0.0504(14) 0.0384(12) 0.0048(13) 0.0004(12) 0.0083(11)
N1 0.0435(15) 0.0386(14) 0.0409(13) -0.0067(12) 0.0038(12) -0.0002(11)
N2 0.0443(15) 0.0348(13) 0.0338(12) -0.0028(11) 0.0015(11) 0.0016(11)
N3 0.0376(14) 0.0377(14) 0.0399(13) 0.0010(11) -0.0017(11) 0.0025(11)
C1 0.051(2) 0.0403(17) 0.061(2) -0.0056(16) -0.0081(17) 0.0100(16)
C2 0.051(2) 0.0428(18) 0.056(2) -0.0059(15) -0.0140(17) 0.0087(15)
C3 0.0353(15) 0.0380(16) 0.0349(14) -0.0017(12) 0.0081(12) -0.0021(12)
C4 0.0449(19) 0.0396(17) 0.055(2) -0.0041(15) -0.0052(16) 0.0081(16)
C5 0.0425(19) 0.0467(19) 0.059(2) -0.0070(15) -0.0050(16) 0.0059(17)
C6 0.0367(15) 0.0359(15) 0.0340(14) 0.0006(12) 0.0072(12) -0.0019(12)
C7 0.0429(17) 0.0360(15) 0.0337(14) -0.0038(12) 0.0082(13) -0.0035(12)
C8 0.050(2) 0.0486(18) 0.0370(16) -0.0075(15) 0.0019(15) -0.0010(14)
C9 0.057(2) 0.052(2) 0.0481(19) -0.0174(17) 0.0019(17) -0.0041(16)
C10 0.068(3) 0.0419(19) 0.059(2) -0.0161(17) 0.010(2) 0.0016(16)
C11 0.063(2) 0.0398(17) 0.0523(19) -0.0040(17) 0.0072(17) 0.0073(16)
C12 0.0421(17) 0.0340(15) 0.0376(15) -0.0016(12) 0.0071(14) -0.0004(12)
C13 0.0288(14) 0.0318(14) 0.0492(16) -0.0003(11) 0.0032(12) 0.0099(13)
C14 0.0495(19) 0.0304(14) 0.0388(16) 0.0001(13) 0.0166(14) 0.0000(12)
C15 0.0467(18) 0.0337(15) 0.060(2) 0.0038(13) 0.0295(16) 0.0070(14)
C16 0.0332(16) 0.0311(15) 0.0547(19) -0.0060(11) 0.0066(14) 0.0005(13)
C17 0.060(2) 0.050(2) 0.0492(19) -0.0122(17) -0.0111(17) 0.0028(16)
C18 0.054(2) 0.0486(19) 0.0372(16) -0.0090(15) 0.0033(15) 0.0105(14)
C19 0.0363(17) 0.0328(15) 0.060(2) -0.0002(13) 0.0033(15) 0.0129(15)
C20 0.0426(17) 0.0267(14) 0.0558(18) -0.0037(12) 0.0127(15) -0.0094(13)
C21 0.0308(15) 0.0436(17) 0.0427(16) -0.0010(13) 0.0052(13) -0.0049(13)
C22 0.0349(16) 0.0493(18) 0.0430(16) 0.0021(14) 0.0067(13) -0.0018(14)
C23 0.057(2) 0.0398(17) 0.067(2) 0.0004(15) 0.033(2) 0.0041(17)
C24 0.065(3) 0.0413(17) 0.076(3) -0.0023(17) 0.033(2) -0.0056(19)

loop_
_atom_type_symbol
_atom_type_description
_atom_type_scat_dispersion_real
_atom_type_scat_dispersion_imag
_atom_type_scat_source
C C 0.0033 0.0016 'International Tables Vol C Tables 4.2.6.8 and 6.1.1.4'
H H 0.0000 0.0000 'International Tables Vol C Tables 4.2.6.8 and 6.1.1.4'
Cd Cd -0.8075 1.2024 'International Tables Vol C Tables 4.2.6.8 and 6.1.1.4'
N N 0.0061 0.0033 'International Tables Vol C Tables 4.2.6.8 and 6.1.1.4'
O O 0.0106 0.0060 'International Tables Vol C Tables 4.2.6.8 and 6.1.1.4'

loop_
_geom_angle_atom_site_label_1
_geom_angle_atom_site_label_2
_geom_angle_atom_site_label_3
_geom_angle_site_symmetry_1
_geom_angle_site_symmetry_3
_geom_angle
_geom_angle_publ_flag
O2 Cd1 O4 . 1_565 97.59(10) yes
O2 Cd1 O5 . . 98.49(10) yes
O4 Cd1 O5 1_565 . 118.07(9) yes
O2 Cd1 O7 . . 82.28(10) yes
O4 Cd1 O7 1_565 . 93.50(10) yes
O5 Cd1 O7 . . 147.80(9) yes
O2 Cd1 N1 . . 166.06(10) yes
O4 Cd1 N1 1_565 . 92.59(10) yes
O5 Cd1 N1 . . 84.97(9) yes
O7 Cd1 N1 . . 87.62(10) yes
O2 Cd1 O6 . . 88.37(10) yes
O4 Cd1 O6 1_565 . 168.61(9) yes
O5 Cd1 O6 . . 51.11(8) yes
O7 Cd1 O6 . . 96.93(9) yes
N1 Cd1 O6 . . 83.31(9) yes
O2 Cd1 O3 . 1_565 104.05(9) yes
O4 Cd1 O3 1_565 1_565 49.72(9) yes
O5 Cd1 O3 . 1_565 68.37(8) yes
O7 Cd1 O3 . 1_565 142.98(9) yes
N1 Cd1 O3 . 1_565 89.79(9) yes
O6 Cd1 O3 . 1_565 119.42(7) yes
O2 Cd1 C21 . . 94.30(10) no
O4 Cd1 C21 1_565 . 143.52(9) no
O5 Cd1 C21 . . 25.62(8) no
O7 Cd1 C21 . . 122.29(10) no
N1 Cd1 C21 . . 82.96(10) no
O6 Cd1 C21 . . 25.50(8) no
O3 Cd1 C21 1_565 . 93.94(9) no
O2 Cd1 Cd2 . . 81.29(7) no
O4 Cd1 Cd2 1_565 . 84.55(7) no
O5 Cd1 Cd2 . . 40.44(6) no
O7 Cd1 Cd2 . . 163.04(8) no
N1 Cd1 Cd2 . . 109.27(7) no
O6 Cd1 Cd2 . . 86.78(5) no
O3 Cd1 Cd2 1_565 . 39.86(5) no
C21 Cd1 Cd2 . . 63.34(6) no
O2 Cd1 H1 . . 64.5(18) no
O4 Cd1 H1 1_565 . 86(2) no
O5 Cd1 H1 . . 153(3) no
O7 Cd1 H1 . . 20.4(5) no
N1 Cd1 H1 . . 107.0(13) no
O6 Cd1 H1 . . 105(2) no
O3 Cd1 H1 1_565 . 134(2) no
C21 Cd1 H1 . . 130(3) no
Cd2 Cd1 H1 . . 142.9(8) no
O1 Cd2 O1 . 2_554 101.6(2) yes
O1 Cd2 O3 . 1_565 86.15(13) yes
O1 Cd2 O3 2_554 1_565 163.72(12) yes
O1 Cd2 O3 . 2_564 163.72(12) yes
O1 Cd2 O3 2_554 2_564 86.15(13) yes
O3 Cd2 O3 1_565 2_564 90.09(16) yes
O1 Cd2 O5 . . 90.04(11) yes
O1 Cd2 O5 2_554 . 86.74(10) yes
O3 Cd2 O5 1_565 . 78.91(10) yes
O3 Cd2 O5 2_564 . 104.78(10) yes
O1 Cd2 O5 . 2_554 86.74(10) yes
O1 Cd2 O5 2_554 2_554 90.04(11) yes
O3 Cd2 O5 1_565 2_554 104.78(10) yes
O3 Cd2 O5 2_564 2_554 78.91(10) yes
O5 Cd2 O5 . 2_554 174.90(12) yes
O1 Cd2 Cd1 . 2_554 118.18(9) no
O1 Cd2 Cd1 2_554 2_554 61.44(9) no
O3 Cd2 Cd1 1_565 2_554 127.30(8) no
O3 Cd2 Cd1 2_564 2_554 53.17(8) no
O5 Cd2 Cd1 . 2_554 139.97(6) no
O5 Cd2 Cd1 2_554 2_554 39.99(6) no
O1 Cd2 Cd1 . . 61.44(9) no
O1 Cd2 Cd1 2_554 . 118.18(9) no
O3 Cd2 Cd1 1_565 . 53.17(8) no
O3 Cd2 Cd1 2_564 . 127.30(8) no
O5 Cd2 Cd1 . . 39.99(6) no
O5 Cd2 Cd1 2_554 . 139.97(6) no
Cd1 Cd2 Cd1 2_554 . 179.468(10) no
C19 O1 Cd2 . . 146.6(3) no
C19 O2 Cd1 . . 117.3(2) no
C20 O3 Cd2 . 1_545 138.4(2) no
C20 O3 Cd1 . 1_545 81.1(2) no
Cd2 O3 Cd1 1_545 1_545 86.97(9) no
C20 O4 Cd1 . 1_545 107.4(2) no
C21 O5 Cd1 . . 103.7(2) no
C21 O5 Cd2 . . 140.5(2) no
Cd1 O5 Cd2 . . 99.57(9) no
C21 O6 Cd1 . . 84.24(19) no
Cd1 O7 H2 . . 142.1 no
Cd1 O7 H1 . . 88(4) no
H2 O7 H1 . . 118.6 no
C1 N1 C5 . . 116.8(3) no
C1 N1 Cd1 . . 121.2(2) no
C5 N1 Cd1 . . 122.0(2) no
C6 N2 C7 . . 105.1(2) no
C6 N3 C12 . . 107.0(2) no
C6 N3 H3A . . 126.5 no
C12 N3 H3A . . 126.5 no
N1 C1 C2 . . 123.9(3) no
N1 C1 H1A . . 118.0 no
C2 C1 H1A . . 118.0 no
C1 C2 C3 . . 119.4(3) no
C1 C2 H2B . . 120.3 no
C3 C2 H2B . . 120.3 no
C4 C3 C2 . . 116.7(3) no
C4 C3 C6 . . 123.6(3) no
C2 C3 C6 . . 119.7(3) no
C3 C4 C5 . . 119.7(3) no
C3 C4 H4A . . 120.1 no
C5 C4 H4A . . 120.1 no
N1 C5 C4 . . 123.3(3) no
N1 C5 H5A . . 118.3 no
C4 C5 H5A . . 118.3 no
N2 C6 N3 . . 112.6(3) no
N2 C6 C3 . . 124.4(3) no
N3 C6 C3 . . 123.0(3) no
N2 C7 C8 . . 129.8(3) no
N2 C7 C12 . . 109.7(3) no
C8 C7 C12 . . 120.5(3) no
C9 C8 C7 . . 117.5(3) no
C9 C8 H8A . . 121.3 no
C7 C8 H8A . . 121.3 no
C8 C9 C10 . . 121.6(3) no
C8 C9 H9A . . 119.2 no
C10 C9 H9A . . 119.2 no
C11 C10 C9 . . 121.6(3) no
C11 C10 H10A . . 119.2 no
C9 C10 H10A . . 119.2 no
C10 C11 C12 . . 116.6(3) no
C10 C11 H11A . . 121.7 no
C12 C11 H11A . . 121.7 no
N3 C12 C11 . . 132.1(3) no
N3 C12 C7 . . 105.6(3) no
C11 C12 C7 . . 122.3(3) no
C19 C13 C14 . . 114.8(3) no
C19 C13 C18 . . 110.3(3) no
C14 C13 C18 . . 110.4(2) no
C19 C13 H13A . . 107.0 no
C14 C13 H13A . . 107.0 no
C18 C13 H13A . . 107.0 no
C13 C14 C15 . . 111.3(3) no
C13 C14 H14A . . 109.4 no
C15 C14 H14A . . 109.5 no
C13 C14 H14B . . 109.0 no
C15 C14 H14B . . 109.5 no
H14A C14 H14B . . 108.0 no
C14 C15 C16 . . 111.2(3) no
C14 C15 H15A . . 109.3 no
C16 C15 H15A . . 109.6 no
C14 C15 H15B . . 109.2 no
C16 C15 H15B . . 109.5 no
H15A C15 H15B . . 107.9 no
C20 C16 C17 . . 113.0(3) no
C20 C16 C15 . . 111.2(3) no
C17 C16 C15 . . 110.4(3) no
C20 C16 H16A . . 107.3 no
C17 C16 H16A . . 107.3 no
C15 C16 H16A . . 107.3 no
C16 C17 C18 . . 112.0(3) no
C16 C17 H17A . . 109.7 no
C18 C17 H17A . . 109.0 no
C16 C17 H17B . . 109.1 no
C18 C17 H17B . . 109.1 no
H17A C17 H17B . . 108.0 no
C17 C18 C13 . . 112.2(3) no
C17 C18 H18A . . 109.0 no
C13 C18 H18A . . 108.4 no
C17 C18 H18B . . 109.9 no
C13 C18 H18B . . 109.4 no
H18A C18 H18B . . 108.0 no
O1 C19 O2 . . 124.1(3) no
O1 C19 C13 . . 116.3(3) no
O2 C19 C13 . . 119.5(3) no
O4 C20 O3 . . 120.9(3) no
O4 C20 C16 . . 119.3(3) no
O3 C20 C16 . . 119.7(3) no
O6 C21 O5 . . 120.9(3) no
O6 C21 C22 . . 123.3(3) no
O5 C21 C22 . . 115.7(3) no
O6 C21 Cd1 . . 70.26(18) no
O5 C21 Cd1 . . 50.66(16) no
C22 C21 Cd1 . . 165.3(2) no
C23 C22 C21 . . 115.2(3) no
C23 C22 C24 . . 111.8(3) no
C21 C22 C24 . . 108.0(3) no
C23 C22 H22A . . 107.2 no
C21 C22 H22A . . 107.2 no
C24 C22 H22A . . 107.2 no
C22 C23 C23 . 2_654 110.7(3) no
C22 C23 H23B . . 108.7 no
C23 C23 H23B 2_654 . 107.0 no
C22 C23 H23A . . 109.3 no
C23 C23 H23A 2_654 . 111.2 no
H23B C23 H23A . . 109.8 no
C22 C24 C24 . 2_654 112.0(3) no
C22 C24 H24C . . 108.3 no
C24 C24 H24C 2_654 . 110.0 no
C22 C24 H24B . . 109.4 no
C24 C24 H24B 2_654 . 107.8 no
H24C C24 H24B . . 109.3 no

loop_
_geom_bond_atom_site_label_1
_geom_bond_atom_site_label_2
_geom_bond_site_symmetry_2
_geom_bond_distance
_geom_bond_publ_flag
Cd1 O2 . 2.230(2) yes
Cd1 O4 1_565 2.261(3) yes
Cd1 O5 . 2.278(2) yes
Cd1 O7 . 2.340(2) yes
Cd1 N1 . 2.342(3) yes
Cd1 O6 . 2.706(3) yes
Cd1 O3 1_565 2.801(3) yes
Cd1 C21 . 2.861(3) no
Cd1 Cd2 . 3.4947(9) no
Cd1 H1 . 2.47(6) no
Cd2 O1 . 2.221(3) yes
Cd2 O1 2_554 2.221(3) yes
Cd2 O3 1_565 2.243(3) yes
Cd2 O3 2_564 2.243(3) yes
Cd2 O5 . 2.299(2) yes
Cd2 O5 2_554 2.299(2) yes
Cd2 Cd1 2_554 3.4947(9) no
O1 C19 . 1.234(4) no
O2 C19 . 1.246(4) no
O3 C20 . 1.264(4) no
O3 Cd2 1_545 2.243(3) no
O3 Cd1 1_545 2.801(3) no
O4 C20 . 1.246(4) no
O4 Cd1 1_545 2.261(3) no
O5 C21 . 1.273(4) no
O6 C21 . 1.238(4) no
O7 H2 . 0.8357 no
O7 H1 . 0.859(11) no
N1 C1 . 1.327(4) no
N1 C5 . 1.331(4) no
N2 C6 . 1.322(4) no
N2 C7 . 1.391(4) no
N3 C6 . 1.367(4) no
N3 C12 . 1.378(4) no
N3 H3A . 0.8600 no
C1 C2 . 1.376(5) no
C1 H1A . 0.9300 no
C2 C3 . 1.392(4) no
C2 H2B . 0.9300 no
C3 C4 . 1.382(4) no
C3 C6 . 1.465(4) no
C4 C5 . 1.383(5) no
C4 H4A . 0.9300 no
C5 H5A . 0.9300 no
C7 C8 . 1.392(4) no
C7 C12 . 1.398(4) no
C8 C9 . 1.386(5) no
C8 H8A . 0.9300 no
C9 C10 . 1.396(5) no
C9 H9A . 0.9300 no
C10 C11 . 1.386(5) no
C10 H10A . 0.9300 no
C11 C12 . 1.392(4) no
C11 H11A . 0.9300 no
C13 C19 . 1.515(4) no
C13 C14 . 1.518(4) no
C13 C18 . 1.537(5) no
C13 H13A . 0.9800 no
C14 C15 . 1.525(4) no
C14 H14A . 0.9602 no
C14 H14B . 0.9601 no
C15 C16 . 1.525(5) no
C15 H15A . 0.9601 no
C15 H15B . 0.9597 no
C16 C20 . 1.522(5) no
C16 C17 . 1.524(5) no
C16 H16A . 0.9800 no
C17 C18 . 1.524(5) no
C17 H17A . 0.9598 no
C17 H17B . 0.9603 no
C18 H18A . 0.9600 no
C18 H18B . 0.9595 no
C21 C22 . 1.514(5) no
C22 C23 . 1.494(5) no
C22 C24 . 1.515(5) no
C22 H22A . 0.9800 no
C23 C23 2_654 1.541(7) no
C23 H23B . 0.9600 no
C23 H23A . 0.9600 no
C24 C24 2_654 1.520(8) no
C24 H24C . 0.9597 no
C24 H24B . 0.9602 no

loop_
_geom_hbond_atom_site_label_D
_geom_hbond_atom_site_label_H
_geom_hbond_atom_site_label_A
_geom_hbond_site_symmetry_A
_geom_hbond_distance_DH
_geom_hbond_distance_HA
_geom_hbond_distance_DA
_geom_hbond_angle_DHA
O7 H2 N2 3_645 0.84 2.06 2.767(4) 141.5
N3 H3A O6 1_565 0.86 1.94 2.755(4) 159.0
